data_7016890
loop_
_publ_author_name
'Fu, Ying'
'Habtemariam, Abraha'
'Basri, Aida M. B. H.'
'Braddick, Darren'
'Clarkson, Guy J.'
'Sadler, Peter J.'

_publ_section_title
;
 Structure-activity relationships for organometallic osmium arene
 phenylazopyridine complexes with potent anticancer activity.
;
_journal_issue 40
_journal_name_full 'Dalton transactions (Cambridge, England : 2003)'
_journal_page_first 10553
_journal_page_last 10562
_journal_paper_doi 10.1039/c1dt10937e
_journal_volume 40
_journal_year 2011
_chemical_formula_sum 'C21 H22 Br Cl F6 N3 Os P'
_chemical_formula_weight 766.95
_chemical_name_systematic
;
?
;
_space_group_IT_number 14
_symmetry_cell_setting monoclinic
_symmetry_space_group_name_Hall '-P 2yn'
_symmetry_space_group_name_H-M 'P 1 21/n 1'
_atom_sites_solution_hydrogens geom
_atom_sites_solution_primary direct
_atom_sites_solution_secondary difmap
_audit_creation_method SHELXL-97
_cell_angle_alpha 90.00
_cell_angle_beta 107.970(3)
_cell_angle_gamma 90.00
_cell_formula_units_Z 4
_cell_length_a 16.6936(5)
_cell_length_b 9.0505(3)
_cell_length_c 16.9583(5)
_cell_measurement_reflns_used 15235
_cell_measurement_temperature 100(2)
_cell_measurement_theta_max 32.47
_cell_measurement_theta_min 2.98
_cell_volume 2437.17(14)
_computing_cell_refinement 'CrysAlis RED, Oxford Diffraction Ltd'
_computing_data_collection 'CrysAlis CCD, Oxford Diffraction Ltd'
_computing_data_reduction 'CrysAlis RED, Oxford Diffraction Ltd'
_computing_molecular_graphics 'SHELXTL (Sheldrick, 1997)'
_computing_publication_material 'SHELXTL (Sheldrick, 1997)'
_computing_structure_refinement 'SHELXL-97 (Sheldrick, 1997)'
_computing_structure_solution 'SHELXS-97 (Sheldrick, 1990)'
_diffrn_ambient_temperature 100(2)
_diffrn_detector_area_resol_mean 10.2833
_diffrn_measured_fraction_theta_full 0.999
_diffrn_measured_fraction_theta_max 0.933
_diffrn_measurement_device_type 'Oxford Diffraction Gemini R'
_diffrn_measurement_method '\f & \w scans'
_diffrn_radiation_monochromator graphite
_diffrn_radiation_source 'Enhance (Mo) X-ray Source'
_diffrn_radiation_type MoK\a
_diffrn_radiation_wavelength 0.71073
_diffrn_reflns_av_R_equivalents 0.0577
_diffrn_reflns_av_sigmaI/netI 0.0603
_diffrn_reflns_limit_h_max 23
_diffrn_reflns_limit_h_min -24
_diffrn_reflns_limit_k_max 13
_diffrn_reflns_limit_k_min -12
_diffrn_reflns_limit_l_max 24
_diffrn_reflns_limit_l_min -25
_diffrn_reflns_number 34168
_diffrn_reflns_theta_full 28.50
_diffrn_reflns_theta_max 32.58
_diffrn_reflns_theta_min 2.99
_diffrn_standards_decay_% nil
_exptl_absorpt_coefficient_mu 7.108
_exptl_absorpt_correction_T_max 1.00
_exptl_absorpt_correction_T_min 0.53
_exptl_absorpt_correction_type multi-scan
_exptl_absorpt_process_details 'ABSPACK(CrysAlis, Oxford Diffraction)'
_exptl_crystal_colour black
_exptl_crystal_density_diffrn 2.090
_exptl_crystal_density_method 'not measured'
_exptl_crystal_description block
_exptl_crystal_F_000 1464
_exptl_crystal_size_max 0.30
_exptl_crystal_size_mid 0.10
_exptl_crystal_size_min 0.05
_refine_diff_density_max 2.010
_refine_diff_density_min -1.610
_refine_diff_density_rms 0.168
_refine_ls_extinction_method none
_refine_ls_goodness_of_fit_ref 0.926
_refine_ls_hydrogen_treatment constr
_refine_ls_matrix_type full
_refine_ls_number_parameters 310
_refine_ls_number_reflns 8294
_refine_ls_number_restraints 0
_refine_ls_restrained_S_all 0.926
_refine_ls_R_factor_all 0.0470
_refine_ls_R_factor_gt 0.0292
_refine_ls_shift/su_max 0.001
_refine_ls_shift/su_mean 0.000
_refine_ls_structure_factor_coef Fsqd
_refine_ls_weighting_details 'calc w=1/[\s^2^(Fo^2^)+(0.0199P)^2^+0.0000P] where P=(Fo^2^+2Fc^2^)/3'
_refine_ls_weighting_scheme calc
_refine_ls_wR_factor_gt 0.0504
_refine_ls_wR_factor_ref 0.0524
_reflns_number_gt 6277
_reflns_number_total 8294
_reflns_threshold_expression >2sigma(I)
_cod_data_source_file c1dt10937e.txt
_cod_data_source_block fy7
_cod_original_cell_volume 2437.19(12)
_cod_original_sg_symbol_H-M P2(1)/n
_cod_database_code 7016890

loop_
_symmetry_equiv_pos_as_xyz
'x, y, z'
'-x+1/2, y+1/2, -z+1/2'
'-x, -y, -z'
'x-1/2, -y-1/2, z-1/2'

loop_
_atom_site_label
_atom_site_type_symbol
_atom_site_fract_x
_atom_site_fract_y
_atom_site_fract_z
_atom_site_U_iso_or_equiv
_atom_site_adp_type
_atom_site_occupancy
_atom_site_symmetry_multiplicity
_atom_site_calc_flag
_atom_site_refinement_flags
Os1 Os 0.259190(6) 0.958218(13) 0.009564(6) 0.01171(3) Uani 1 1 d .
Cl1 Cl 0.27957(4) 1.08532(9) -0.10616(4) 0.01737(15) Uani 1 1 d .
N1 N 0.36874(14) 1.0589(3) 0.07691(14) 0.0145(5) Uani 1 1 d .
C2 C 0.37658(17) 1.1942(4) 0.11167(16) 0.0162(6) Uani 1 1 d .
H2A H 0.3274 1.2505 0.1073 0.019 Uiso 1 1 calc R
Br3 Br 0.457968(19) 1.44071(4) 0.202408(18) 0.02347(7) Uani 1 1 d .
C3 C 0.45472(18) 1.2530(3) 0.15361(17) 0.0173(6) Uani 1 1 d .
C4 C 0.52737(18) 1.1737(4) 0.16004(17) 0.0197(7) Uani 1 1 d .
H4A H 0.5811 1.2129 0.1892 0.024 Uiso 1 1 calc R
C5 C 0.51994(17) 1.0357(4) 0.12289(17) 0.0189(6) Uani 1 1 d .
H5A H 0.5686 0.9791 0.1255 0.023 Uiso 1 1 calc R
C6 C 0.44036(16) 0.9819(3) 0.08195(16) 0.0136(6) Uani 1 1 d .
N7 N 0.43060(14) 0.8492(3) 0.03983(14) 0.0151(5) Uani 1 1 d .
N8 N 0.35209(13) 0.8206(3) 0.00198(13) 0.0133(5) Uani 1 1 d .
C9 C 0.33892(17) 0.6896(3) -0.04799(17) 0.0153(6) Uani 1 1 d .
C10 C 0.39137(18) 0.5685(4) -0.02263(19) 0.0192(7) Uani 1 1 d .
H10A H 0.4352 0.5701 0.0288 0.023 Uiso 1 1 calc R
C11 C 0.3790(2) 0.4444(4) -0.0736(2) 0.0269(7) Uani 1 1 d .
H11A H 0.4132 0.3591 -0.0564 0.032 Uiso 1 1 calc R
C12 C 0.3158(2) 0.4465(4) -0.15021(19) 0.0273(8) Uani 1 1 d .
H12A H 0.3086 0.3636 -0.1861 0.033 Uiso 1 1 calc R
C13 C 0.2642(2) 0.5664(4) -0.17413(19) 0.0249(8) Uani 1 1 d .
H13A H 0.2208 0.5651 -0.2259 0.030 Uiso 1 1 calc R
C14 C 0.27463(18) 0.6895(4) -0.12375(17) 0.0196(7) Uani 1 1 d .
H14A H 0.2387 0.7727 -0.1404 0.023 Uiso 1 1 calc R
C15 C 0.17122(16) 1.0704(3) 0.06680(17) 0.0153(6) Uani 1 1 d .
H15A H 0.1876 1.1683 0.0944 0.018 Uiso 1 1 calc R
C16 C 0.20533(16) 0.9383(4) 0.11144(17) 0.0164(6) Uani 1 1 d .
H16A H 0.2433 0.9467 0.1698 0.020 Uiso 1 1 calc R
C17 C 0.19545(17) 0.7990(4) 0.07164(17) 0.0169(6) Uani 1 1 d .
C18 C 0.15398(16) 0.7959(4) -0.01556(17) 0.0169(6) Uani 1 1 d .
H18A H 0.1574 0.7038 -0.0470 0.020 Uiso 1 1 calc R
C19 C 0.12486(16) 0.9254(3) -0.05997(18) 0.0153(6) Uani 1 1 d .
H19A H 0.1074 0.9223 -0.1219 0.018 Uiso 1 1 calc R
C20 C 0.13142(16) 1.0663(3) -0.01924(17) 0.0150(6) Uani 1 1 d .
C21 C 0.09765(16) 1.2017(3) -0.07118(18) 0.0155(6) Uani 1 1 d .
H21A H 0.1034 1.1849 -0.1275 0.019 Uiso 1 1 calc R
C22 C 0.14292(18) 1.3447(4) -0.03749(19) 0.0211(7) Uani 1 1 d .
H22A H 0.2030 1.3343 -0.0311 0.032 Uiso 1 1 calc R
H22B H 0.1357 1.3667 0.0165 0.032 Uiso 1 1 calc R
H22C H 0.1193 1.4255 -0.0761 0.032 Uiso 1 1 calc R
C23 C 0.00329(17) 1.2117(4) -0.08071(18) 0.0201(7) Uani 1 1 d .
H23A H -0.0219 1.2933 -0.1182 0.030 Uiso 1 1 calc R
H23B H -0.0041 1.2294 -0.0264 0.030 Uiso 1 1 calc R
H23C H -0.0244 1.1188 -0.1037 0.030 Uiso 1 1 calc R
C24 C 0.22740(18) 0.6597(4) 0.11834(19) 0.0216(7) Uani 1 1 d .
H24A H 0.2712 0.6838 0.1703 0.032 Uiso 1 1 calc R
H24B H 0.2511 0.5954 0.0846 0.032 Uiso 1 1 calc R
H24C H 0.1809 0.6087 0.1307 0.032 Uiso 1 1 calc R
P10 P 0.44033(5) 1.84349(10) 0.30259(4) 0.01686(16) Uani 1 1 d .
F11 F 0.46757(12) 1.9006(2) 0.39621(10) 0.0305(5) Uani 1 1 d .
F12 F 0.41232(10) 1.7857(2) 0.20868(10) 0.0230(4) Uani 1 1 d .
F13 F 0.42832(13) 2.0103(2) 0.26984(11) 0.0315(5) Uani 1 1 d .
F14 F 0.45021(10) 1.6754(2) 0.33485(11) 0.0239(4) Uani 1 1 d .
F15 F 0.53648(10) 1.8455(2) 0.30354(11) 0.0315(5) Uani 1 1 d .
F16 F 0.34313(10) 1.8404(2) 0.30156(10) 0.0251(4) Uani 1 1 d .

loop_
_atom_site_aniso_label
_atom_site_aniso_U_11
_atom_site_aniso_U_22
_atom_site_aniso_U_33
_atom_site_aniso_U_23
_atom_site_aniso_U_13
_atom_site_aniso_U_12
Os1 0.00919(5) 0.01562(6) 0.01016(5) -0.00026(5) 0.00276(3) 0.00014(5)
Cl1 0.0157(3) 0.0232(4) 0.0151(3) 0.0049(3) 0.0075(3) 0.0034(3)
N1 0.0133(11) 0.0187(14) 0.0127(11) 0.0005(10) 0.0058(9) -0.0016(10)
C2 0.0159(14) 0.0190(17) 0.0147(14) 0.0004(12) 0.0060(12) -0.0009(12)
Br3 0.02575(16) 0.02228(18) 0.01908(14) -0.00476(13) 0.00206(12) -0.00575(13)
C3 0.0215(15) 0.0190(17) 0.0124(13) -0.0022(12) 0.0065(12) -0.0053(13)
C4 0.0139(14) 0.0296(19) 0.0141(14) -0.0004(13) 0.0023(12) -0.0081(13)
C5 0.0111(12) 0.0304(19) 0.0147(13) 0.0016(14) 0.0032(11) 0.0002(13)
C6 0.0129(13) 0.0193(17) 0.0089(12) 0.0007(11) 0.0041(10) 0.0006(11)
N7 0.0127(11) 0.0207(14) 0.0131(11) 0.0009(10) 0.0056(9) 0.0008(10)
N8 0.0127(11) 0.0190(14) 0.0093(11) 0.0004(10) 0.0048(9) 0.0022(10)
C9 0.0169(14) 0.0180(16) 0.0135(13) -0.0001(12) 0.0083(12) -0.0010(12)
C10 0.0164(14) 0.0203(18) 0.0209(15) 0.0003(13) 0.0058(12) 0.0007(12)
C11 0.0284(17) 0.0209(19) 0.0346(18) 0.0006(15) 0.0143(15) 0.0040(14)
C12 0.0406(19) 0.023(2) 0.0239(16) -0.0079(15) 0.0186(15) -0.0060(16)
C13 0.0335(18) 0.028(2) 0.0143(14) -0.0051(13) 0.0093(13) -0.0048(15)
C14 0.0227(15) 0.0220(18) 0.0145(14) -0.0001(13) 0.0065(12) 0.0021(13)
C15 0.0092(12) 0.0216(18) 0.0162(13) -0.0030(12) 0.0056(11) -0.0030(11)
C16 0.0096(12) 0.0292(19) 0.0112(12) 0.0018(12) 0.0044(10) -0.0044(12)
C17 0.0093(13) 0.0252(18) 0.0168(14) 0.0022(13) 0.0049(11) -0.0061(12)
C18 0.0105(13) 0.0220(17) 0.0184(14) -0.0028(13) 0.0047(12) 0.0009(12)
C19 0.0091(12) 0.0204(17) 0.0149(13) 0.0003(12) 0.0015(11) -0.0025(11)
C20 0.0089(12) 0.0215(18) 0.0155(13) 0.0012(12) 0.0051(11) 0.0016(11)
C21 0.0112(13) 0.0188(16) 0.0167(14) 0.0003(12) 0.0047(11) 0.0005(11)
C22 0.0162(14) 0.0193(17) 0.0268(16) 0.0021(14) 0.0054(13) 0.0007(13)
C23 0.0156(14) 0.0218(18) 0.0232(15) 0.0018(13) 0.0062(13) 0.0030(12)
C24 0.0205(15) 0.0191(18) 0.0237(16) 0.0046(13) 0.0050(13) -0.0050(13)
P10 0.0182(4) 0.0183(4) 0.0129(3) 0.0018(3) 0.0031(3) -0.0020(3)
F11 0.0424(11) 0.0341(12) 0.0124(8) -0.0023(8) 0.0045(8) -0.0108(10)
F12 0.0260(9) 0.0275(11) 0.0147(8) -0.0034(8) 0.0050(7) -0.0044(8)
F13 0.0544(13) 0.0185(11) 0.0219(9) 0.0050(8) 0.0123(9) -0.0031(9)
F14 0.0243(9) 0.0203(11) 0.0275(9) 0.0078(8) 0.0086(8) 0.0046(8)
F15 0.0175(9) 0.0498(15) 0.0253(10) 0.0067(10) 0.0040(8) -0.0087(9)
F16 0.0189(9) 0.0331(12) 0.0226(9) 0.0048(8) 0.0056(7) 0.0064(8)

loop_
_atom_type_symbol
_atom_type_description
_atom_type_scat_dispersion_real
_atom_type_scat_dispersion_imag
_atom_type_scat_source
C C 0.0033 0.0016 'International Tables Vol C Tables 4.2.6.8 and 6.1.1.4'
H H 0.0000 0.0000 'International Tables Vol C Tables 4.2.6.8 and 6.1.1.4'
N N 0.0061 0.0033 'International Tables Vol C Tables 4.2.6.8 and 6.1.1.4'
F F 0.0171 0.0103 'International Tables Vol C Tables 4.2.6.8 and 6.1.1.4'
P P 0.1023 0.0942 'International Tables Vol C Tables 4.2.6.8 and 6.1.1.4'
Cl Cl 0.1484 0.1585 'International Tables Vol C Tables 4.2.6.8 and 6.1.1.4'
Br Br -0.2901 2.4595 'International Tables Vol C Tables 4.2.6.8 and 6.1.1.4'
Os Os -1.2165 7.6030 'International Tables Vol C Tables 4.2.6.8 and 6.1.1.4'

loop_
_geom_angle_atom_site_label_1
_geom_angle_atom_site_label_2
_geom_angle_atom_site_label_3
_geom_angle
N8 Os1 N1 74.88(10)
N8 Os1 C16 120.61(10)
N1 Os1 C16 96.33(9)
N8 Os1 C19 123.72(10)
N1 Os1 C19 160.58(11)
C16 Os1 C19 79.25(10)
N8 Os1 C18 99.00(11)
N1 Os1 C18 156.37(10)
C16 Os1 C18 66.72(10)
C19 Os1 C18 36.71(11)
N8 Os1 C17 96.82(11)
N1 Os1 C17 119.79(10)
C16 Os1 C17 37.28(11)
C19 Os1 C17 67.21(10)
C18 Os1 C17 37.26(10)
N8 Os1 C15 157.66(10)
N1 Os1 C15 98.56(10)
C16 Os1 C15 37.84(11)
C19 Os1 C15 66.33(10)
C18 Os1 C15 78.35(11)
C17 Os1 C15 67.50(11)
N8 Os1 C20 160.69(10)
N1 Os1 C20 123.32(10)
C16 Os1 C20 67.40(10)
C19 Os1 C20 37.55(11)
C18 Os1 C20 66.92(11)
C17 Os1 C20 79.99(11)
C15 Os1 C20 36.40(10)
N8 Os1 Cl1 86.44(7)
N1 Os1 Cl1 85.11(7)
C16 Os1 Cl1 152.42(8)
C19 Os1 Cl1 90.27(8)
C18 Os1 Cl1 117.67(7)
C17 Os1 Cl1 154.93(7)
C15 Os1 Cl1 114.63(8)
C20 Os1 Cl1 88.75(7)
C2 N1 C6 118.2(2)
C2 N1 Os1 126.72(19)
C6 N1 Os1 114.99(19)
N1 C2 C3 121.5(3)
N1 C2 H2A 119.2
C3 C2 H2A 119.2
C4 C3 C2 120.3(3)
C4 C3 Br3 121.8(2)
C2 C3 Br3 117.8(2)
C3 C4 C5 118.5(3)
C3 C4 H4A 120.7
C5 C4 H4A 120.7
C6 C5 C4 118.8(3)
C6 C5 H5A 120.6
C4 C5 H5A 120.6
N1 C6 N7 116.8(2)
N1 C6 C5 122.6(3)
N7 C6 C5 120.5(3)
N8 N7 C6 111.7(2)
N7 N8 C9 113.9(2)
N7 N8 Os1 121.6(2)
C9 N8 Os1 124.44(17)
C10 C9 C14 121.2(3)
C10 C9 N8 120.2(2)
C14 C9 N8 118.5(3)
C9 C10 C11 119.1(3)
C9 C10 H10A 120.4
C11 C10 H10A 120.4
C10 C11 C12 119.3(3)
C10 C11 H11A 120.3
C12 C11 H11A 120.3
C13 C12 C11 120.8(3)
C13 C12 H12A 119.6
C11 C12 H12A 119.6
C12 C13 C14 120.6(3)
C12 C13 H13A 119.7
C14 C13 H13A 119.7
C13 C14 C9 118.9(3)
C13 C14 H14A 120.5
C9 C14 H14A 120.5
C20 C15 C16 120.6(3)
C20 C15 Os1 72.59(16)
C16 C15 Os1 69.16(15)
C20 C15 H15A 118.9
C16 C15 H15A 118.9
Os1 C15 H15A 118.9
C17 C16 C15 121.4(3)
C17 C16 Os1 73.29(16)
C15 C16 Os1 73.00(16)
C17 C16 H16A 119.0
C15 C16 H16A 119.0
Os1 C16 H16A 119.0
C16 C17 C18 117.4(3)
C16 C17 C24 121.9(3)
C18 C17 C24 120.7(3)
C16 C17 Os1 69.43(16)
C18 C17 Os1 71.00(17)
C24 C17 Os1 130.4(2)
C19 C18 C17 121.3(3)
C19 C18 Os1 70.88(17)
C17 C18 Os1 71.74(16)
C19 C18 H18A 118.7
C17 C18 H18A 118.7
Os1 C18 H18A 118.7
C18 C19 C20 121.5(3)
C18 C19 Os1 72.42(16)
C20 C19 Os1 73.14(15)
C18 C19 H19A 118.9
C20 C19 H19A 118.9
Os1 C19 H19A 118.9
C15 C20 C19 117.6(3)
C15 C20 C21 123.7(3)
C19 C20 C21 118.6(2)
C15 C20 Os1 71.01(16)
C19 C20 Os1 69.32(15)
C21 C20 Os1 129.35(19)
C20 C21 C22 114.7(2)
C20 C21 C23 107.2(2)
C22 C21 C23 111.4(3)
C20 C21 H21A 107.8
C22 C21 H21A 107.8
C23 C21 H21A 107.8
C21 C22 H22A 109.5
C21 C22 H22B 109.5
H22A C22 H22B 109.5
C21 C22 H22C 109.5
H22A C22 H22C 109.5
H22B C22 H22C 109.5
C21 C23 H23A 109.5
C21 C23 H23B 109.5
H23A C23 H23B 109.5
C21 C23 H23C 109.5
H23A C23 H23C 109.5
H23B C23 H23C 109.5
C17 C24 H24A 109.5
C17 C24 H24B 109.5
H24A C24 H24B 109.5
C17 C24 H24C 109.5
H24A C24 H24C 109.5
H24B C24 H24C 109.5
F11 P10 F13 90.38(11)
F11 P10 F15 90.53(10)
F13 P10 F15 90.62(12)
F11 P10 F12 179.56(11)
F13 P10 F12 89.76(10)
F15 P10 F12 89.88(10)
F11 P10 F14 90.00(11)
F13 P10 F14 178.75(11)
F15 P10 F14 90.57(11)
F12 P10 F14 89.85(10)
F11 P10 F16 89.62(10)
F13 P10 F16 89.70(11)
F15 P10 F16 179.64(13)
F12 P10 F16 89.97(9)
F14 P10 F16 89.11(10)

loop_
_geom_bond_atom_site_label_1
_geom_bond_atom_site_label_2
_geom_bond_distance
Os1 N8 2.024(2)
Os1 N1 2.047(2)
Os1 C16 2.187(3)
Os1 C19 2.208(3)
Os1 C18 2.228(3)
Os1 C17 2.238(3)
Os1 C15 2.238(3)
Os1 C20 2.259(3)
Os1 Cl1 2.3880(7)
N1 C2 1.347(4)
N1 C6 1.364(3)
C2 C3 1.385(4)
C2 H2A 0.9500
Br3 C3 1.883(3)
C3 C4 1.384(4)
C4 C5 1.387(4)
C4 H4A 0.9500
C5 C6 1.384(4)
C5 H5A 0.9500
C6 N7 1.381(4)
N7 N8 1.295(3)
N8 C9 1.435(4)
C9 C10 1.386(4)
C9 C14 1.397(4)
C10 C11 1.393(4)
C10 H10A 0.9500
C11 C12 1.399(5)
C11 H11A 0.9500
C12 C13 1.367(5)
C12 H12A 0.9500
C13 C14 1.382(4)
C13 H13A 0.9500
C14 H14A 0.9500
C15 C20 1.405(4)
C15 C16 1.436(4)
C15 H15A 1.0000
C16 C17 1.415(4)
C16 H16A 1.0000
C17 C18 1.427(4)
C17 C24 1.497(4)
C18 C19 1.397(4)
C18 H18A 1.0000
C19 C20 1.438(4)
C19 H19A 1.0000
C20 C21 1.513(4)
C21 C22 1.519(4)
C21 C23 1.536(4)
C21 H21A 1.0000
C22 H22A 0.9800
C22 H22B 0.9800
C22 H22C 0.9800
C23 H23A 0.9800
C23 H23B 0.9800
C23 H23C 0.9800
C24 H24A 0.9800
C24 H24B 0.9800
C24 H24C 0.9800
P10 F11 1.5964(18)
P10 F13 1.600(2)
P10 F15 1.6003(18)
P10 F12 1.6026(18)
P10 F14 1.608(2)
P10 F16 1.6177(18)

loop_
_geom_hbond_atom_site_label_D
_geom_hbond_atom_site_label_H
_geom_hbond_atom_site_label_A
_geom_hbond_distance_DH
_geom_hbond_distance_HA
_geom_hbond_distance_DA
_geom_hbond_angle_DHA
_geom_hbond_site_symmetry_A
C5 H5A Cl1 0.95 2.72 3.615(3) 157.9 3_675
C16 H16A F16 1.00 2.53 3.449(3) 152.7 1_545
C15 H15A F16 1.00 2.52 3.368(3) 142.2 2_545
